data_4077130
loop_
_publ_author_name
'Standfest-Hauser, Christina M.'
'Mereiter, Kurt'
'Schmid, Roland'
'Kirchner, Karl'

_publ_section_title
;
 Novel Ruthenium-Mediated Conversion of Aldimines and Aminals to
 Aminocarbene Complexes
;
_journal_issue 23
_journal_name_full Organometallics
_journal_page_first 4891
_journal_paper_doi 10.1021/om020664c
_journal_volume 21
_journal_year 2002
_chemical_formula_moiety 'C20 H24 N2 P Ru 1+, F6 P -1, C3 H6 O'
_chemical_formula_sum 'C23 H30 F6 N2 O P2 Ru'
_chemical_formula_weight 627.50
_chemical_name_common '[RuCp(PMe3)(=CPhNH-py)]PF6.(Me2CO)'
_chemical_name_systematic
; 
 ? 
;
_space_group_IT_number 14
_symmetry_cell_setting monoclinic
_symmetry_space_group_name_Hall '-P 2yn'
_symmetry_space_group_name_H-M 'P 1 21/n 1'
_atom_sites_solution_hydrogens geom
_atom_sites_solution_primary direct
_atom_sites_solution_secondary difmap
_audit_creation_method SHELXL-97
_cell_angle_alpha 90.00
_cell_angle_beta 100.784(2)
_cell_angle_gamma 90.00
_cell_formula_units_Z 4
_cell_length_a 10.8413(14)
_cell_length_b 13.0004(17)
_cell_length_c 19.143(2)
_cell_measurement_reflns_used 993
_cell_measurement_temperature 183(2)
_cell_measurement_theta_max 30.0
_cell_measurement_theta_min 3.04
_cell_volume 2650.4(6)
_computing_cell_refinement 'Bruker SAINT'
_computing_data_collection 'Bruker SMART'
_computing_data_reduction 'Bruker SAINT, SADABS, XPREP'
_computing_molecular_graphics 'Bruker SHELXTL'
_computing_publication_material 'Bruker SHELXTL'
_computing_structure_refinement 'SHELXL-97 (Sheldrick, 1997)'
_computing_structure_solution 'SHELXS-97 (Sheldrick, 1997)'
_diffrn_ambient_temperature 183(2)
_diffrn_measured_fraction_theta_full 0.983
_diffrn_measured_fraction_theta_max 0.983
_diffrn_measurement_device_type 'BRUKER SMART 3-circle with CCD area detector'
_diffrn_measurement_method 'omega scans'
_diffrn_radiation_monochromator graphite
_diffrn_radiation_source 'fine-focus sealed tube'
_diffrn_radiation_type MoK\a
_diffrn_radiation_wavelength 0.71073
_diffrn_reflns_av_R_equivalents 0.0160
_diffrn_reflns_av_sigmaI/netI 0.0124
_diffrn_reflns_limit_h_max 15
_diffrn_reflns_limit_h_min -15
_diffrn_reflns_limit_k_max 18
_diffrn_reflns_limit_k_min -17
_diffrn_reflns_limit_l_max 26
_diffrn_reflns_limit_l_min -26
_diffrn_reflns_number 36886
_diffrn_reflns_theta_full 30.00
_diffrn_reflns_theta_max 30.00
_diffrn_reflns_theta_min 2.01
_exptl_absorpt_coefficient_mu 0.773
_exptl_absorpt_correction_T_max 1.00
_exptl_absorpt_correction_T_min 0.86
_exptl_absorpt_correction_type 'semi-empirical from equivalents (SADABS)'
_exptl_crystal_colour red
_exptl_crystal_density_diffrn 1.573
_exptl_crystal_density_method 'not measured'
_exptl_crystal_description block
_exptl_crystal_F_000 1272
_exptl_crystal_size_max 0.80
_exptl_crystal_size_mid 0.45
_exptl_crystal_size_min 0.25
_refine_diff_density_max 0.459
_refine_diff_density_min -0.406
_refine_diff_density_rms 0.048
_refine_ls_extinction_coef 0.00434(18)
_refine_ls_extinction_expression Fc^*^=kFc[1+0.001xFc^2^\l^3^/sin(2\q)]^-1/4^
_refine_ls_extinction_method SHELXL
_refine_ls_goodness_of_fit_ref 1.032
_refine_ls_hydrogen_treatment mixed
_refine_ls_matrix_type full
_refine_ls_number_parameters 317
_refine_ls_number_reflns 7606
_refine_ls_number_restraints 0
_refine_ls_restrained_S_all 1.032
_refine_ls_R_factor_all 0.0224
_refine_ls_R_factor_gt 0.0193
_refine_ls_shift/su_max 0.002
_refine_ls_shift/su_mean 0.000
_refine_ls_structure_factor_coef Fsqd
_refine_ls_weighting_details 'calc w=1/[\s^2^(Fo^2^)+(0.0228P)^2^+0.9895P] where P=(Fo^2^+2Fc^2^)/3'
_refine_ls_weighting_scheme calc
_refine_ls_wR_factor_gt 0.0468
_refine_ls_wR_factor_ref 0.0483
_reflns_number_gt 6974
_reflns_number_total 7606
_reflns_threshold_expression >2sigma(I)
_cod_data_source_file om020664c.cif
_cod_data_source_block 8acetone
_cod_depositor_comments
;
The following automatic conversions were performed:

'_symmetry_cell_setting' value 'Monoclinic' changed to 'monoclinic'
according to /home/saulius/struct/CIF-dictionaries/cif_core.dic
dictionary named 'cif_core.dic' version 2.4.1 from 2010-06-29.

Automatic conversion script
Id: cif_fix_values 1715 2011-07-08 13:25:40Z adriana 
;
_cod_original_cell_volume 2650.3(6)
_cod_original_sg_symbol_H-M P2(1)/n
_cod_database_code 4077130

loop_
_symmetry_equiv_pos_as_xyz
'x, y, z'
'-x+1/2, y+1/2, -z+1/2'
'-x, -y, -z'
'x-1/2, -y-1/2, z-1/2'

loop_
_atom_site_label
_atom_site_type_symbol
_atom_site_fract_x
_atom_site_fract_y
_atom_site_fract_z
_atom_site_U_iso_or_equiv
_atom_site_adp_type
_atom_site_occupancy
_atom_site_symmetry_multiplicity
_atom_site_calc_flag
_atom_site_refinement_flags
Ru Ru 0.818271(8) 0.313505(7) 0.567199(4) 0.01933(3) Uani 1 1 d .
P1 P 0.79123(3) 0.14062(2) 0.584940(18) 0.02706(7) Uani 1 1 d .
N1 N 0.78340(9) 0.28313(8) 0.45937(5) 0.02425(19) Uani 1 1 d .
N2 N 0.58319(9) 0.31205(8) 0.47384(5) 0.0266(2) Uani 1 1 d .
H2N H 0.5014 0.3160 0.4592 0.032 Uiso 1 1 calc R
C1 C 1.00639(12) 0.30665(11) 0.64184(7) 0.0323(3) Uani 1 1 d .
H1 H 1.0516 0.2448 0.6546 0.039 Uiso 1 1 calc R
C2 C 0.91227(12) 0.34967(11) 0.67723(7) 0.0313(3) Uani 1 1 d .
H2 H 0.8836 0.3210 0.7169 0.038 Uiso 1 1 calc R
C3 C 0.87029(12) 0.44247(10) 0.64208(7) 0.0325(3) Uani 1 1 d .
H3 H 0.8093 0.4878 0.6546 0.039 Uiso 1 1 calc R
C4 C 0.93553(13) 0.45609(11) 0.58457(8) 0.0347(3) Uani 1 1 d .
H4 H 0.9248 0.5115 0.5516 0.042 Uiso 1 1 calc R
C5 C 1.01984(11) 0.37167(11) 0.58535(7) 0.0333(3) Uani 1 1 d .
H5 H 1.0755 0.3613 0.5531 0.040 Uiso 1 1 calc R
C6 C 0.8137(2) 0.09783(13) 0.67648(9) 0.0576(5) Uani 1 1 d .
H6A H 0.8000 0.0234 0.6777 0.086 Uiso 1 1 calc R
H6B H 0.7539 0.1331 0.7007 0.086 Uiso 1 1 calc R
H6C H 0.8996 0.1138 0.7005 0.086 Uiso 1 1 calc R
C7 C 0.89911(17) 0.06066(12) 0.54685(10) 0.0503(4) Uani 1 1 d .
H7A H 0.8834 -0.0119 0.5560 0.075 Uiso 1 1 calc R
H7B H 0.9857 0.0783 0.5686 0.075 Uiso 1 1 calc R
H7C H 0.8864 0.0725 0.4954 0.075 Uiso 1 1 calc R
C8 C 0.64047(16) 0.08446(13) 0.54683(12) 0.0580(5) Uani 1 1 d .
H8A H 0.6413 0.0109 0.5582 0.087 Uiso 1 1 calc R
H8B H 0.6245 0.0935 0.4951 0.087 Uiso 1 1 calc R
H8C H 0.5741 0.1186 0.5666 0.087 Uiso 1 1 calc R
C9 C 0.66097(11) 0.28324(10) 0.42810(6) 0.0270(2) Uani 1 1 d .
C10 C 0.61884(13) 0.25616(14) 0.35709(7) 0.0402(3) Uani 1 1 d .
H10 H 0.5318 0.2553 0.3370 0.048 Uiso 1 1 calc R
C11 C 0.70746(15) 0.23077(16) 0.31702(8) 0.0480(4) Uani 1 1 d .
H11 H 0.6821 0.2115 0.2686 0.058 Uiso 1 1 calc R
C12 C 0.83408(14) 0.23341(15) 0.34774(8) 0.0442(4) Uani 1 1 d .
H12 H 0.8960 0.2177 0.3202 0.053 Uiso 1 1 calc R
C13 C 0.86874(12) 0.25898(12) 0.41830(7) 0.0332(3) Uani 1 1 d .
H13 H 0.9555 0.2598 0.4391 0.040 Uiso 1 1 calc R
C14 C 0.63637(10) 0.33421(9) 0.54244(6) 0.0216(2) Uani 1 1 d .
C15 C 0.54604(10) 0.37174(9) 0.58594(6) 0.0227(2) Uani 1 1 d .
C16 C 0.57529(12) 0.36195(10) 0.66003(7) 0.0286(2) Uani 1 1 d .
H16 H 0.6513 0.3293 0.6816 0.034 Uiso 1 1 calc R
C17 C 0.49443(13) 0.39950(12) 0.70238(7) 0.0356(3) Uani 1 1 d .
H17 H 0.5154 0.3922 0.7526 0.043 Uiso 1 1 calc R
C18 C 0.38312(13) 0.44768(12) 0.67174(8) 0.0380(3) Uani 1 1 d .
H18 H 0.3286 0.4742 0.7008 0.046 Uiso 1 1 calc R
C19 C 0.35211(12) 0.45687(11) 0.59839(8) 0.0329(3) Uani 1 1 d .
H19 H 0.2755 0.4891 0.5773 0.039 Uiso 1 1 calc R
C20 C 0.43216(11) 0.41935(9) 0.55545(7) 0.0263(2) Uani 1 1 d .
H20 H 0.4098 0.4259 0.5052 0.032 Uiso 1 1 calc R
P2 P 0.23383(3) 0.25128(3) 0.378256(17) 0.02597(6) Uani 1 1 d .
F1 F 0.28564(11) 0.19078(9) 0.31764(6) 0.0591(3) Uani 1 1 d .
F2 F 0.18395(9) 0.31164(9) 0.43985(6) 0.0557(3) Uani 1 1 d .
F3 F 0.33301(8) 0.34243(7) 0.37471(5) 0.0450(2) Uani 1 1 d .
F4 F 0.13614(9) 0.16084(7) 0.38244(6) 0.0479(2) Uani 1 1 d .
F5 F 0.33709(9) 0.19518(7) 0.43674(5) 0.0459(2) Uani 1 1 d .
F6 F 0.13295(9) 0.30794(8) 0.32019(6) 0.0549(3) Uani 1 1 d .
O O 0.68703(13) 0.42065(14) 0.18205(8) 0.0720(5) Uani 1 1 d .
C21 C 0.78720(15) 0.40622(13) 0.16526(9) 0.0417(3) Uani 1 1 d .
C22 C 0.7968(2) 0.34600(17) 0.10030(11) 0.0605(5) Uani 1 1 d .
H22A H 0.7128 0.3246 0.0765 0.091 Uiso 1 1 calc R
H22B H 0.8490 0.2850 0.1137 0.091 Uiso 1 1 calc R
H22C H 0.8351 0.3888 0.0680 0.091 Uiso 1 1 calc R
C23 C 0.9061(2) 0.4461(2) 0.20935(13) 0.0755(7) Uani 1 1 d .
H23A H 0.8866 0.4841 0.2502 0.113 Uiso 1 1 calc R
H23B H 0.9478 0.4921 0.1805 0.113 Uiso 1 1 calc R
H23C H 0.9617 0.3883 0.2263 0.113 Uiso 1 1 calc R

loop_
_atom_site_aniso_label
_atom_site_aniso_U_11
_atom_site_aniso_U_22
_atom_site_aniso_U_33
_atom_site_aniso_U_23
_atom_site_aniso_U_13
_atom_site_aniso_U_12
Ru 0.01646(4) 0.02228(5) 0.01862(5) -0.00004(3) 0.00165(3) 0.00076(3)
P1 0.02810(15) 0.02255(14) 0.03184(16) 0.00071(11) 0.00896(12) 0.00231(11)
N1 0.0202(4) 0.0323(5) 0.0199(4) -0.0014(4) 0.0029(3) 0.0013(4)
N2 0.0172(4) 0.0385(6) 0.0229(5) -0.0040(4) 0.0012(4) 0.0028(4)
C1 0.0218(5) 0.0419(7) 0.0294(6) -0.0011(5) -0.0051(5) 0.0015(5)
C2 0.0276(6) 0.0424(7) 0.0217(5) -0.0036(5) -0.0009(4) -0.0045(5)
C3 0.0293(6) 0.0320(6) 0.0347(6) -0.0118(5) 0.0018(5) -0.0035(5)
C4 0.0335(6) 0.0309(6) 0.0383(7) 0.0003(5) 0.0027(5) -0.0101(5)
C5 0.0209(5) 0.0459(7) 0.0325(6) -0.0042(5) 0.0035(5) -0.0080(5)
C6 0.1002(15) 0.0334(8) 0.0424(9) 0.0119(7) 0.0218(9) 0.0059(9)
C7 0.0585(10) 0.0310(7) 0.0694(11) -0.0009(7) 0.0327(9) 0.0117(7)
C8 0.0414(8) 0.0327(8) 0.0959(15) 0.0029(8) 0.0026(9) -0.0103(6)
C9 0.0212(5) 0.0362(6) 0.0229(5) -0.0031(4) 0.0025(4) 0.0020(4)
C10 0.0270(6) 0.0669(10) 0.0242(6) -0.0099(6) -0.0014(5) 0.0043(6)
C11 0.0368(7) 0.0824(12) 0.0236(6) -0.0138(7) 0.0021(5) 0.0067(8)
C12 0.0323(7) 0.0746(11) 0.0273(6) -0.0088(7) 0.0099(5) 0.0072(7)
C13 0.0225(5) 0.0509(8) 0.0268(6) -0.0038(5) 0.0061(5) 0.0030(5)
C14 0.0196(5) 0.0232(5) 0.0217(5) 0.0001(4) 0.0031(4) 0.0007(4)
C15 0.0198(5) 0.0242(5) 0.0247(5) -0.0005(4) 0.0054(4) 0.0000(4)
C16 0.0265(5) 0.0343(6) 0.0256(6) 0.0009(5) 0.0062(4) 0.0007(5)
C17 0.0362(7) 0.0455(8) 0.0274(6) -0.0042(5) 0.0118(5) -0.0014(6)
C18 0.0343(7) 0.0420(7) 0.0424(7) -0.0070(6) 0.0194(6) 0.0023(6)
C19 0.0240(5) 0.0332(6) 0.0429(7) -0.0013(5) 0.0102(5) 0.0048(5)
C20 0.0220(5) 0.0287(6) 0.0283(5) 0.0010(4) 0.0053(4) 0.0017(4)
P2 0.02232(13) 0.02933(15) 0.02587(14) -0.00082(11) 0.00350(11) -0.00021(11)
F1 0.0586(6) 0.0786(8) 0.0447(5) -0.0235(5) 0.0216(5) 0.0002(5)
F2 0.0455(6) 0.0659(7) 0.0602(6) -0.0269(5) 0.0212(5) 0.0013(5)
F3 0.0307(4) 0.0438(5) 0.0575(6) 0.0113(4) 0.0007(4) -0.0100(4)
F4 0.0400(5) 0.0403(5) 0.0627(6) 0.0040(4) 0.0077(4) -0.0134(4)
F5 0.0393(5) 0.0486(5) 0.0452(5) 0.0136(4) -0.0044(4) 0.0049(4)
F6 0.0382(5) 0.0533(6) 0.0625(6) 0.0176(5) -0.0180(4) -0.0032(4)
O 0.0453(7) 0.1073(12) 0.0669(9) -0.0402(9) 0.0192(6) -0.0077(7)
C21 0.0382(7) 0.0443(8) 0.0422(8) -0.0044(6) 0.0066(6) -0.0005(6)
C22 0.0577(11) 0.0680(12) 0.0601(11) -0.0188(10) 0.0225(9) -0.0014(9)
C23 0.0472(11) 0.0971(18) 0.0753(14) -0.0182(13) -0.0067(10) -0.0095(11)

loop_
_atom_type_symbol
_atom_type_description
_atom_type_scat_dispersion_real
_atom_type_scat_dispersion_imag
_atom_type_scat_source
C C 0.0033 0.0016 'International Tables Vol C Tables 4.2.6.8 and 6.1.1.4'
H H 0.0000 0.0000 'International Tables Vol C Tables 4.2.6.8 and 6.1.1.4'
N N 0.0061 0.0033 'International Tables Vol C Tables 4.2.6.8 and 6.1.1.4'
O O 0.0106 0.0060 'International Tables Vol C Tables 4.2.6.8 and 6.1.1.4'
F F 0.0171 0.0103 'International Tables Vol C Tables 4.2.6.8 and 6.1.1.4'
P P 0.1023 0.0942 'International Tables Vol C Tables 4.2.6.8 and 6.1.1.4'
Ru Ru -1.2594 0.8363 'International Tables Vol C Tables 4.2.6.8 and 6.1.1.4'

loop_
_geom_angle_atom_site_label_1
_geom_angle_atom_site_label_2
_geom_angle_atom_site_label_3
_geom_angle
C14 Ru N1 78.27(4)
C14 Ru C3 100.13(5)
N1 Ru C3 140.36(5)
C14 Ru C2 117.70(5)
N1 Ru C2 163.27(5)
C3 Ru C2 37.32(5)
C14 Ru C4 116.14(5)
N1 Ru C4 107.43(5)
C3 Ru C4 37.42(5)
C2 Ru C4 62.26(5)
C14 Ru C1 154.97(5)
N1 Ru C1 126.75(5)
C3 Ru C1 61.94(5)
C2 Ru C1 37.51(5)
C4 Ru C1 61.23(5)
C14 Ru C5 152.31(5)
N1 Ru C5 101.94(4)
C3 Ru C5 61.82(5)
C2 Ru C5 61.71(5)
C4 Ru C5 36.83(5)
C1 Ru C5 35.96(5)
C14 Ru P1 91.13(3)
N1 Ru P1 87.49(3)
C3 Ru P1 132.06(4)
C2 Ru P1 96.65(4)
C4 Ru P1 150.73(4)
C1 Ru P1 89.60(4)
C5 Ru P1 116.56(4)
C6 P1 C8 102.33(10)
C6 P1 C7 103.43(9)
C8 P1 C7 101.98(9)
C6 P1 Ru 116.44(6)
C8 P1 Ru 117.65(6)
C7 P1 Ru 112.99(6)
C9 N1 C13 117.60(10)
C9 N1 Ru 115.07(8)
C13 N1 Ru 127.26(8)
C14 N2 C9 118.14(10)
C14 N2 H2N 120.9
C9 N2 H2N 120.9
C5 C1 C2 108.31(12)
C5 C1 Ru 72.58(7)
C2 C1 Ru 69.34(7)
C5 C1 H1 125.8
C2 C1 H1 125.8
Ru C1 H1 123.8
C3 C2 C1 107.51(12)
C3 C2 Ru 71.24(7)
C1 C2 Ru 73.15(7)
C3 C2 H2 126.2
C1 C2 H2 126.2
Ru C2 H2 121.1
C2 C3 C4 108.12(12)
C2 C3 Ru 71.44(7)
C4 C3 Ru 72.35(7)
C2 C3 H3 125.9
C4 C3 H3 125.9
Ru C3 H3 122.0
C3 C4 C5 107.79(12)
C3 C4 Ru 70.23(7)
C5 C4 Ru 73.10(8)
C3 C4 H4 126.1
C5 C4 H4 126.1
Ru C4 H4 122.3
C1 C5 C4 108.25(12)
C1 C5 Ru 71.46(7)
C4 C5 Ru 70.07(7)
C1 C5 H5 125.9
C4 C5 H5 125.9
Ru C5 H5 124.2
P1 C6 H6A 109.5
P1 C6 H6B 109.5
H6A C6 H6B 109.5
P1 C6 H6C 109.5
H6A C6 H6C 109.5
H6B C6 H6C 109.5
P1 C7 H7A 109.5
P1 C7 H7B 109.5
H7A C7 H7B 109.5
P1 C7 H7C 109.5
H7A C7 H7C 109.5
H7B C7 H7C 109.5
P1 C8 H8A 109.5
P1 C8 H8B 109.5
H8A C8 H8B 109.5
P1 C8 H8C 109.5
H8A C8 H8C 109.5
H8B C8 H8C 109.5
N1 C9 N2 112.75(10)
N1 C9 C10 123.16(11)
N2 C9 C10 124.09(11)
C11 C10 C9 117.89(13)
C11 C10 H10 121.1
C9 C10 H10 121.1
C10 C11 C12 119.71(13)
C10 C11 H11 120.1
C12 C11 H11 120.1
C13 C12 C11 119.29(13)
C13 C12 H12 120.4
C11 C12 H12 120.4
N1 C13 C12 122.31(12)
N1 C13 H13 118.8
C12 C13 H13 118.8
N2 C14 C15 113.97(10)
N2 C14 Ru 115.43(8)
C15 C14 Ru 130.59(8)
C16 C15 C20 118.38(11)
C16 C15 C14 119.42(10)
C20 C15 C14 122.19(10)
C17 C16 C15 120.75(12)
C17 C16 H16 119.6
C15 C16 H16 119.6
C18 C17 C16 120.35(13)
C18 C17 H17 119.8
C16 C17 H17 119.8
C19 C18 C17 119.58(12)
C19 C18 H18 120.2
C17 C18 H18 120.2
C18 C19 C20 120.57(12)
C18 C19 H19 119.7
C20 C19 H19 119.7
C19 C20 C15 120.36(12)
C19 C20 H20 119.8
C15 C20 H20 119.8
F6 P2 F1 90.56(7)
F6 P2 F2 90.27(7)
F1 P2 F2 179.10(6)
F6 P2 F4 90.01(5)
F1 P2 F4 90.03(6)
F2 P2 F4 90.31(6)
F6 P2 F5 179.24(6)
F1 P2 F5 89.35(6)
F2 P2 F5 89.81(6)
F4 P2 F5 90.74(5)
F6 P2 F3 90.40(5)
F1 P2 F3 90.20(6)
F2 P2 F3 89.46(6)
F4 P2 F3 179.52(6)
F5 P2 F3 88.84(5)
O C21 C22 120.84(16)
O C21 C23 121.37(17)
C22 C21 C23 117.78(17)
C21 C22 H22A 109.5
C21 C22 H22B 109.5
H22A C22 H22B 109.5
C21 C22 H22C 109.5
H22A C22 H22C 109.5
H22B C22 H22C 109.5
C21 C23 H23A 109.5
C21 C23 H23B 109.5
H23A C23 H23B 109.5
C21 C23 H23C 109.5
H23A C23 H23C 109.5
H23B C23 H23C 109.5

loop_
_geom_bond_atom_site_label_1
_geom_bond_atom_site_label_2
_geom_bond_distance
Ru C14 1.9587(11)
Ru N1 2.0658(10)
Ru C3 2.2093(13)
Ru C2 2.2119(12)
Ru C4 2.2371(13)
Ru C1 2.2624(12)
Ru C5 2.2768(12)
Ru P1 2.3000(4)
P1 C6 1.8109(17)
P1 C8 1.8140(17)
P1 C7 1.8164(15)
N1 C9 1.3501(15)
N1 C13 1.3583(15)
N2 C14 1.3624(15)
N2 C9 1.3764(15)
N2 H2N 0.8800
C1 C5 1.401(2)
C1 C2 1.4392(19)
C1 H1 0.9500
C2 C3 1.414(2)
C2 H2 0.9500
C3 C4 1.427(2)
C3 H3 0.9500
C4 C5 1.427(2)
C4 H4 0.9500
C5 H5 0.9500
C6 H6A 0.9800
C6 H6B 0.9800
C6 H6C 0.9800
C7 H7A 0.9800
C7 H7B 0.9800
C7 H7C 0.9800
C8 H8A 0.9800
C8 H8B 0.9800
C8 H8C 0.9800
C9 C10 1.3956(17)
C10 C11 1.377(2)
C10 H10 0.9500
C11 C12 1.389(2)
C11 H11 0.9500
C12 C13 1.3734(19)
C12 H12 0.9500
C13 H13 0.9500
C14 C15 1.4818(15)
C15 C16 1.3999(16)
C15 C20 1.4065(16)
C16 C17 1.3893(18)
C16 H16 0.9500
C17 C18 1.388(2)
C17 H17 0.9500
C18 C19 1.386(2)
C18 H18 0.9500
C19 C20 1.3906(17)
C19 H19 0.9500
C20 H20 0.9500
P2 F6 1.5872(9)
P2 F1 1.5889(10)
P2 F2 1.5928(10)
P2 F4 1.5945(9)
P2 F5 1.6029(9)
P2 F3 1.6100(9)
O C21 1.204(2)
C21 C22 1.489(2)
C21 C23 1.495(2)
C22 H22A 0.9800
C22 H22B 0.9800
C22 H22C 0.9800
C23 H23A 0.9800
C23 H23B 0.9800
C23 H23C 0.9800

loop_
_geom_hbond_atom_site_label_D
_geom_hbond_atom_site_label_H
_geom_hbond_atom_site_label_A
_geom_hbond_distance_DH
_geom_hbond_distance_HA
_geom_hbond_distance_DA
_geom_hbond_angle_DHA
N2 H2N F3 0.88 2.23 3.0311(13) 151.7
N2 H2N F5 0.88 2.35 3.0368(14) 134.6

loop_
_geom_torsion_atom_site_label_1
_geom_torsion_atom_site_label_2
_geom_torsion_atom_site_label_3
_geom_torsion_atom_site_label_4
_geom_torsion
C14 Ru P1 C6 -103.89(9)
N1 Ru P1 C6 177.90(9)
C3 Ru P1 C6 0.87(10)
C2 Ru P1 C6 14.17(9)
C4 Ru P1 C6 55.55(12)
C1 Ru P1 C6 51.09(9)
C5 Ru P1 C6 75.80(9)
C14 Ru P1 C8 18.10(9)
N1 Ru P1 C8 -60.10(9)
C3 Ru P1 C8 122.86(10)
C2 Ru P1 C8 136.16(9)
C4 Ru P1 C8 177.55(11)
C1 Ru P1 C8 173.08(9)
C5 Ru P1 C8 -162.21(9)
C14 Ru P1 C7 136.58(8)
N1 Ru P1 C7 58.38(8)
C3 Ru P1 C7 -118.66(9)
C2 Ru P1 C7 -105.35(8)
C4 Ru P1 C7 -63.97(11)
C1 Ru P1 C7 -68.44(8)
C5 Ru P1 C7 -43.73(8)
C14 Ru N1 C9 -5.27(9)
C3 Ru N1 C9 -97.05(11)
C2 Ru N1 C9 -168.71(15)
C4 Ru N1 C9 -119.25(10)
C1 Ru N1 C9 174.03(9)
C5 Ru N1 C9 -156.97(10)
P1 Ru N1 C9 86.40(9)
C14 Ru N1 C13 177.93(12)
C3 Ru N1 C13 86.15(13)
C2 Ru N1 C13 14.5(2)
C4 Ru N1 C13 63.95(12)
C1 Ru N1 C13 -2.78(14)
C5 Ru N1 C13 26.23(13)
P1 Ru N1 C13 -90.40(12)
C14 Ru C1 C5 -127.74(12)
N1 Ru C1 C5 53.89(10)
C3 Ru C1 C5 -79.83(9)
C2 Ru C1 C5 -118.05(12)
C4 Ru C1 C5 -37.06(8)
P1 Ru C1 C5 140.45(8)
C14 Ru C1 C2 -9.70(16)
N1 Ru C1 C2 171.93(7)
C3 Ru C1 C2 38.21(8)
C4 Ru C1 C2 80.99(9)
C5 Ru C1 C2 118.05(12)
P1 Ru C1 C2 -101.50(8)
C5 C1 C2 C3 -0.89(14)
Ru C1 C2 C3 -63.39(8)
C5 C1 C2 Ru 62.50(9)
C14 Ru C2 C3 -68.84(9)
N1 Ru C2 C3 92.79(18)
C4 Ru C2 C3 37.78(8)
C1 Ru C2 C3 115.78(12)
C5 Ru C2 C3 79.72(9)
P1 Ru C2 C3 -163.63(7)
C14 Ru C2 C1 175.38(8)
N1 Ru C2 C1 -23.0(2)
C3 Ru C2 C1 -115.78(12)
C4 Ru C2 C1 -77.99(9)
C5 Ru C2 C1 -36.06(8)
P1 Ru C2 C1 80.59(8)
C1 C2 C3 C4 1.17(14)
Ru C2 C3 C4 -63.48(9)
C1 C2 C3 Ru 64.65(9)
C14 Ru C3 C2 122.99(8)
N1 Ru C3 C2 -153.20(8)
C4 Ru C3 C2 -116.82(12)
C1 Ru C3 C2 -38.41(8)
C5 Ru C3 C2 -79.39(8)
P1 Ru C3 C2 22.15(10)
C14 Ru C3 C4 -120.19(8)
N1 Ru C3 C4 -36.38(11)
C2 Ru C3 C4 116.82(12)
C1 Ru C3 C4 78.41(9)
C5 Ru C3 C4 37.43(8)
P1 Ru C3 C4 138.97(7)
C2 C3 C4 C5 -1.01(14)
Ru C3 C4 C5 -63.90(9)
C2 C3 C4 Ru 62.90(9)
C14 Ru C4 C3 71.41(9)
N1 Ru C4 C3 156.63(8)
C2 Ru C4 C3 -37.68(8)
C1 Ru C4 C3 -80.48(9)
C5 Ru C4 C3 -116.66(12)
P1 Ru C4 C3 -85.57(11)
C14 Ru C4 C5 -171.93(7)
N1 Ru C4 C5 -86.71(8)
C3 Ru C4 C5 116.66(12)
C2 Ru C4 C5 78.98(9)
C1 Ru C4 C5 36.18(8)
P1 Ru C4 C5 31.08(13)
C2 C1 C5 C4 0.27(14)
Ru C1 C5 C4 60.71(9)
C2 C1 C5 Ru -60.45(9)
C3 C4 C5 C1 0.45(15)
Ru C4 C5 C1 -61.59(9)
C3 C4 C5 Ru 62.04(9)
C14 Ru C5 C1 133.95(11)
N1 Ru C5 C1 -138.58(8)
C3 Ru C5 C1 80.19(9)
C2 Ru C5 C1 37.61(8)
C4 Ru C5 C1 118.22(12)
P1 Ru C5 C1 -45.38(9)
C14 Ru C5 C4 15.73(14)
N1 Ru C5 C4 103.20(8)
C3 Ru C5 C4 -38.03(8)
C2 Ru C5 C4 -80.62(9)
C1 Ru C5 C4 -118.22(12)
P1 Ru C5 C4 -163.61(7)
C13 N1 C9 N2 -177.96(12)
Ru N1 C9 N2 4.92(15)
C13 N1 C9 C10 2.5(2)
Ru N1 C9 C10 -174.63(12)
C14 N2 C9 N1 -1.11(17)
C14 N2 C9 C10 178.43(14)
N1 C9 C10 C11 -1.7(2)
N2 C9 C10 C11 178.80(16)
C9 C10 C11 C12 -0.4(3)
C10 C11 C12 C13 1.6(3)
C9 N1 C13 C12 -1.2(2)
Ru N1 C13 C12 175.50(12)
C11 C12 C13 N1 -0.8(3)
C9 N2 C14 C15 175.72(11)
C9 N2 C14 Ru -3.46(15)
N1 Ru C14 N2 4.55(9)
C3 Ru C14 N2 144.18(9)
C2 Ru C14 N2 179.23(8)
C4 Ru C14 N2 108.37(9)
C1 Ru C14 N2 -174.12(10)
C5 Ru C14 N2 97.94(13)
P1 Ru C14 N2 -82.65(9)
N1 Ru C14 C15 -174.46(11)
C3 Ru C14 C15 -34.83(11)
C2 Ru C14 C15 0.22(13)
C4 Ru C14 C15 -70.64(12)
C1 Ru C14 C15 6.87(19)
C5 Ru C14 C15 -81.06(15)
P1 Ru C14 C15 98.34(10)
N2 C14 C15 C16 156.94(11)
Ru C14 C15 C16 -24.04(17)
N2 C14 C15 C20 -24.51(16)
Ru C14 C15 C20 154.51(10)
C20 C15 C16 C17 -0.77(19)
C14 C15 C16 C17 177.84(12)
C15 C16 C17 C18 -0.1(2)
C16 C17 C18 C19 0.9(2)
C17 C18 C19 C20 -0.8(2)
C18 C19 C20 C15 -0.2(2)
C16 C15 C20 C19 0.92(18)
C14 C15 C20 C19 -177.64(11)
